data_1502862
loop_
_publ_author_name
'Chen, Wen-Ching'
'Lee, Yi-Wei'
'Chen, Chien-Tien'

_publ_section_title
;
 Diastereoselective, synergistic dual-mode optical switch with integrated
 chirochromic helicene and photochromic bis-azobenzene moieties.
;
_journal_issue 7
_journal_name_full 'Organic letters'
_journal_page_first 1472
_journal_page_last 1475
_journal_paper_doi 10.1021/ol100117s
_journal_volume 12
_journal_year 2010
_chemical_absolute_configuration unk
_chemical_formula_moiety 'C46 H40 N2 O6'
_chemical_formula_sum 'C46 H40 N2 O6'
_chemical_formula_weight 716.80
_chemical_name_systematic
;
 ?
;
_space_group_IT_number 4
_symmetry_cell_setting monoclinic
_symmetry_space_group_name_Hall 'P 2yb'
_symmetry_space_group_name_H-M 'P 1 21 1'
_atom_sites_solution_hydrogens geom
_atom_sites_solution_primary direct
_atom_sites_solution_secondary difmap
_audit_creation_method SHELXL-97
_cell_angle_alpha 90.00
_cell_angle_beta 95.3810(10)
_cell_angle_gamma 90.00
_cell_formula_units_Z 2
_cell_length_a 10.9995(3)
_cell_length_b 14.5737(4)
_cell_length_c 12.0336(4)
_cell_measurement_reflns_used 14092
_cell_measurement_temperature 200(2)
_cell_measurement_theta_max 25.35
_cell_measurement_theta_min 2.037
_cell_volume 1920.53(10)
_computing_cell_refinement 'HKL Scalepack (Otwinowski & Minor 1997)'
_computing_data_collection 'Collect (Nonius BV, 1997-2000)'
_computing_data_reduction 'HKL Denzo and Scalepack'
_computing_molecular_graphics 'Ortep-3 for Windows (Farrugia, 1997)'
_computing_publication_material 'WinGX publication routines (Farrugia, 1999)'
_computing_structure_refinement 'SHELXL-97 (Sheldrick, 1997)'
_computing_structure_solution 'SHELXS-86 (Sheldrick, 1986)'
_diffrn_ambient_temperature 200(2)
_diffrn_detector_area_resol_mean 9
_diffrn_measured_fraction_theta_full 0.993
_diffrn_measured_fraction_theta_max 0.993
_diffrn_measurement_device_type KappaCCD
_diffrn_measurement_method 'CCD rotation images, thick slices'
_diffrn_radiation_monochromator graphite
_diffrn_radiation_source 'fine-focus sealed tube'
_diffrn_radiation_type MoK\a
_diffrn_radiation_wavelength 0.71073
_diffrn_reflns_av_R_equivalents 0.0939
_diffrn_reflns_av_sigmaI/netI 0.0839
_diffrn_reflns_limit_h_max 13
_diffrn_reflns_limit_h_min -12
_diffrn_reflns_limit_k_max 17
_diffrn_reflns_limit_k_min -14
_diffrn_reflns_limit_l_max 14
_diffrn_reflns_limit_l_min -14
_diffrn_reflns_number 17788
_diffrn_reflns_theta_full 25.41
_diffrn_reflns_theta_max 25.41
_diffrn_reflns_theta_min 2.20
_exptl_absorpt_coefficient_mu 0.082
_exptl_absorpt_correction_T_max 1.1366
_exptl_absorpt_correction_T_min 0.8931
_exptl_absorpt_correction_type multi-scan
_exptl_absorpt_process_details
;
 ?
;
_exptl_crystal_colour yellow
_exptl_crystal_density_diffrn 1.240
_exptl_crystal_density_method 'not measured'
_exptl_crystal_description prism
_exptl_crystal_F_000 756
_exptl_crystal_size_max 0.35
_exptl_crystal_size_mid 0.28
_exptl_crystal_size_min 0.08
_refine_diff_density_max 0.674
_refine_diff_density_min -0.581
_refine_diff_density_rms 0.195
_refine_ls_abs_structure_details 'Flack H D (1983), Acta Cryst. A39, 876-881'
_refine_ls_abs_structure_Flack -1.6(18)
_refine_ls_extinction_coef 0.165(9)
_refine_ls_extinction_expression Fc^*^=kFc[1+0.001xFc^2^\l^3^/sin(2\q)]^-1/4^
_refine_ls_extinction_method SHELXL
_refine_ls_goodness_of_fit_ref 1.151
_refine_ls_hydrogen_treatment fixed
_refine_ls_matrix_type full
_refine_ls_number_parameters 488
_refine_ls_number_reflns 6304
_refine_ls_number_restraints 1
_refine_ls_restrained_S_all 1.151
_refine_ls_R_factor_all 0.1088
_refine_ls_R_factor_gt 0.0740
_refine_ls_shift/su_max 0.000
_refine_ls_shift/su_mean 0.000
_refine_ls_structure_factor_coef Fsqd
_refine_ls_weighting_details 'calc w=1/[\s^2^(Fo^2^)+(0.1076P)^2^+0.0000P] where P=(Fo^2^+2Fc^2^)/3'
_refine_ls_weighting_scheme calc
_refine_ls_wR_factor_gt 0.1582
_refine_ls_wR_factor_ref 0.1959
_reflns_number_gt 4601
_reflns_number_total 6304
_reflns_threshold_expression >2sigma(I)
_cod_data_source_file ol100117s_si_004.cif
_cod_data_source_block 7110
_cod_original_sg_symbol_H-M 'P 21'
_cod_database_code 1502862

loop_
_symmetry_equiv_pos_as_xyz
'x, y, z'
'-x, y+1/2, -z'

loop_
_atom_site_label
_atom_site_type_symbol
_atom_site_fract_x
_atom_site_fract_y
_atom_site_fract_z
_atom_site_U_iso_or_equiv
_atom_site_adp_type
_atom_site_occupancy
_atom_site_symmetry_multiplicity
_atom_site_calc_flag
_atom_site_refinement_flags
O1 O 1.3714(4) 0.4534(3) 1.0249(4) 0.0863(14) Uani 1 1 d .
O2 O 1.3732(5) 0.5758(4) 0.9267(4) 0.1052(18) Uani 1 1 d .
O3 O 0.6158(4) 0.2825(4) 1.1926(3) 0.0908(15) Uani 1 1 d .
O4 O 0.8045(3) 0.2468(2) 1.2305(3) 0.0525(9) Uani 1 1 d .
O5 O 1.4967(3) 0.3036(3) 0.6142(3) 0.0546(9) Uani 1 1 d .
O6 O 1.2996(2) 0.3357(2) 0.5657(2) 0.0380(7) Uani 1 1 d .
N1 N 1.3270(4) 0.5037(3) 0.9498(4) 0.0594(11) Uani 1 1 d .
N2 N 0.7188(4) 0.2683(3) 1.1649(4) 0.0512(10) Uani 1 1 d .
C1 C 1.2151(4) 0.4745(3) 0.8841(4) 0.0424(11) Uani 1 1 d .
C2 C 1.1679(5) 0.5291(3) 0.7966(4) 0.0497(12) Uani 1 1 d .
H2 H 1.2051 0.5843 0.7807 0.060 Uiso 1 1 calc R
C3 C 1.0640(4) 0.4996(3) 0.7333(4) 0.0461(11) Uani 1 1 d .
H3 H 1.0311 0.5353 0.6740 0.055 Uiso 1 1 calc R
C4 C 1.0081(4) 0.4175(3) 0.7569(3) 0.0374(10) Uani 1 1 d .
C5 C 1.0585(3) 0.3626(3) 0.8454(3) 0.0331(9) Uani 1 1 d .
C6 C 1.1624(4) 0.3925(3) 0.9095(3) 0.0363(10) Uani 1 1 d .
H6 H 1.1961 0.3573 0.9692 0.044 Uiso 1 1 calc R
C7 C 0.8987(4) 0.3899(3) 0.6844(4) 0.0451(11) Uani 1 1 d .
C8 C 0.8011(4) 0.3445(3) 0.7160(4) 0.0478(12) Uani 1 1 d .
C9 C 0.7817(4) 0.3153(3) 0.8302(4) 0.0410(10) Uani 1 1 d .
C10 C 0.6642(4) 0.3224(4) 0.8639(4) 0.0520(12) Uani 1 1 d .
H10 H 0.5997 0.3384 0.8119 0.062 Uiso 1 1 calc R
C11 C 0.6422(4) 0.3063(4) 0.9724(4) 0.0519(13) Uani 1 1 d .
H11 H 0.5640 0.3124 0.9950 0.062 Uiso 1 1 calc R
C12 C 0.7394(4) 0.2806(3) 1.0477(4) 0.0421(11) Uani 1 1 d .
C13 C 0.8542(4) 0.2681(3) 1.0161(3) 0.0356(10) Uani 1 1 d .
H13 H 0.9170 0.2492 1.0682 0.043 Uiso 1 1 calc R
C14 C 0.8769(4) 0.2837(3) 0.9064(3) 0.0351(9) Uani 1 1 d .
C15 C 1.0034(3) 0.2729(3) 0.8698(3) 0.0340(10) Uani 1 1 d .
C16 C 1.0612(4) 0.1922(3) 0.8649(3) 0.0348(10) Uani 1 1 d .
C17 C 1.0097(5) 0.1035(3) 0.9043(4) 0.0490(12) Uani 1 1 d .
H17A H 0.9976 0.0605 0.8428 0.059 Uiso 1 1 calc R
H17B H 0.9315 0.1144 0.9331 0.059 Uiso 1 1 calc R
C18 C 1.1003(5) 0.0640(4) 0.9962(5) 0.0674(16) Uani 1 1 d .
H18A H 1.1106 0.1072 1.0577 0.081 Uiso 1 1 calc R
H18B H 1.0675 0.0076 1.0240 0.081 Uiso 1 1 calc R
C19 C 1.2215(5) 0.0450(4) 0.9552(5) 0.0630(15) Uani 1 1 d .
H19A H 1.2184 -0.0149 0.9199 0.076 Uiso 1 1 calc R
H19B H 1.2822 0.0421 1.0190 0.076 Uiso 1 1 calc R
C20 C 1.2627(4) 0.1135(3) 0.8743(4) 0.0451(11) Uani 1 1 d .
C21 C 1.1851(4) 0.1818(3) 0.8269(3) 0.0346(10) Uani 1 1 d .
C22 C 1.2269(4) 0.2376(3) 0.7429(3) 0.0324(9) Uani 1 1 d .
H22 H 1.1743 0.2808 0.7077 0.039 Uiso 1 1 calc R
C23 C 1.3444(4) 0.2299(3) 0.7113(3) 0.0338(9) Uani 1 1 d .
C24 C 1.4234(4) 0.1648(3) 0.7631(4) 0.0439(11) Uani 1 1 d .
H24 H 1.5033 0.1605 0.7444 0.053 Uiso 1 1 calc R
C25 C 1.3828(4) 0.1071(4) 0.8416(4) 0.0521(13) Uani 1 1 d .
H25 H 1.4355 0.0627 0.8743 0.062 Uiso 1 1 calc R
C26 C 1.3903(4) 0.2931(3) 0.6269(3) 0.0345(9) Uani 1 1 d .
C27 C 1.3336(4) 0.4044(3) 0.4838(3) 0.0394(10) Uani 1 1 d .
H27 H 1.4160 0.3920 0.4630 0.047 Uiso 1 1 calc R
C28 C 1.3309(4) 0.4961(4) 0.5434(4) 0.0455(11) Uani 1 1 d .
H28A H 1.2526 0.5026 0.5736 0.055 Uiso 1 1 calc R
H28B H 1.3936 0.4960 0.6057 0.055 Uiso 1 1 calc R
C29 C 1.3505(4) 0.5783(3) 0.4702(4) 0.0467(11) Uani 1 1 d .
H29 H 1.4338 0.5752 0.4479 0.056 Uiso 1 1 calc R
C30 C 1.3380(6) 0.6666(4) 0.5348(6) 0.0689(16) Uani 1 1 d .
H30A H 1.3511 0.7181 0.4876 0.103 Uiso 1 1 calc R
H30B H 1.3975 0.6675 0.5985 0.103 Uiso 1 1 calc R
H30C H 1.2575 0.6702 0.5593 0.103 Uiso 1 1 calc R
C31 C 1.2627(4) 0.5743(3) 0.3657(4) 0.0479(12) Uani 1 1 d .
H31A H 1.2818 0.6230 0.3153 0.057 Uiso 1 1 calc R
H31B H 1.1801 0.5840 0.3853 0.057 Uiso 1 1 calc R
C32 C 1.2697(4) 0.4821(4) 0.3069(4) 0.0483(12) Uani 1 1 d .
H32A H 1.3510 0.4747 0.2830 0.058 Uiso 1 1 calc R
H32B H 1.2122 0.4821 0.2406 0.058 Uiso 1 1 calc R
C33 C 1.2416(4) 0.3997(3) 0.3809(3) 0.0387(10) Uani 1 1 d .
H33 H 1.1607 0.4105 0.4063 0.046 Uiso 1 1 calc R
C34 C 1.2350(4) 0.3065(3) 0.3167(3) 0.0426(11) Uani 1 1 d .
C35 C 1.1317(5) 0.3114(4) 0.2197(4) 0.0583(14) Uani 1 1 d .
H35A H 1.0552 0.3235 0.2494 0.087 Uiso 1 1 calc R
H35B H 1.1268 0.2539 0.1804 0.087 Uiso 1 1 calc R
H35C H 1.1490 0.3597 0.1693 0.087 Uiso 1 1 calc R
C36 C 1.3558(5) 0.2874(4) 0.2653(4) 0.0570(13) Uani 1 1 d .
H36A H 1.3744 0.3380 0.2188 0.085 Uiso 1 1 calc R
H36B H 1.3477 0.2324 0.2213 0.085 Uiso 1 1 calc R
H36C H 1.4205 0.2798 0.3239 0.085 Uiso 1 1 calc R
C37 C 1.2007(4) 0.2274(3) 0.3915(4) 0.0400(10) Uani 1 1 d .
C38 C 1.0891(4) 0.2316(3) 0.4427(4) 0.0405(10) Uani 1 1 d .
H38 H 1.0379 0.2818 0.4284 0.049 Uiso 1 1 calc R
C39 C 1.0556(4) 0.1643(3) 0.5118(4) 0.0447(11) Uani 1 1 d .
H39 H 0.9823 0.1699 0.5440 0.054 Uiso 1 1 calc R
C40 C 1.1293(4) 0.0862(3) 0.5359(4) 0.0421(11) Uani 1 1 d .
C41 C 1.2403(4) 0.0782(3) 0.4830(4) 0.0426(11) Uani 1 1 d .
C42 C 1.2712(4) 0.1506(3) 0.4118(4) 0.0436(11) Uani 1 1 d .
H42 H 1.3430 0.1455 0.3771 0.052 Uiso 1 1 calc R
C43 C 1.0991(5) 0.0150(3) 0.6072(4) 0.0497(12) Uani 1 1 d .
H43 H 1.0269 0.0187 0.6415 0.060 Uiso 1 1 calc R
C44 C 1.1736(5) -0.0601(4) 0.6275(4) 0.0566(14) Uani 1 1 d .
H44 H 1.1523 -0.1061 0.6755 0.068 Uiso 1 1 calc R
C45 C 1.2814(5) -0.0666(4) 0.5755(5) 0.0565(13) Uani 1 1 d .
H45 H 1.3319 -0.1173 0.5890 0.068 Uiso 1 1 calc R
C46 C 1.3137(4) 0.0005(4) 0.5050(4) 0.0492(12) Uani 1 1 d .
H46 H 1.3858 -0.0053 0.4710 0.059 Uiso 1 1 calc R

loop_
_atom_site_aniso_label
_atom_site_aniso_U_11
_atom_site_aniso_U_22
_atom_site_aniso_U_33
_atom_site_aniso_U_23
_atom_site_aniso_U_13
_atom_site_aniso_U_12
O1 0.082(3) 0.091(3) 0.078(3) 0.022(3) -0.028(2) -0.038(2)
O2 0.105(4) 0.068(3) 0.133(4) 0.024(3) -0.039(3) -0.046(3)
O3 0.062(2) 0.147(5) 0.069(2) 0.006(3) 0.035(2) 0.018(3)
O4 0.064(2) 0.052(2) 0.0419(18) 0.0003(15) 0.0121(17) -0.0030(17)
O5 0.0326(17) 0.081(3) 0.0514(18) 0.0200(18) 0.0080(13) 0.0017(16)
O6 0.0322(15) 0.0451(18) 0.0373(16) 0.0133(13) 0.0062(12) -0.0006(13)
N1 0.062(3) 0.052(3) 0.062(3) 0.000(2) -0.004(2) -0.018(2)
N2 0.054(3) 0.052(3) 0.050(2) -0.005(2) 0.017(2) -0.005(2)
C1 0.051(3) 0.038(3) 0.038(2) -0.0032(19) 0.006(2) -0.004(2)
C2 0.061(3) 0.034(3) 0.054(3) 0.002(2) 0.006(2) -0.011(2)
C3 0.056(3) 0.043(3) 0.041(2) 0.010(2) 0.011(2) 0.001(2)
C4 0.044(2) 0.039(3) 0.030(2) 0.0027(18) 0.0060(18) 0.005(2)
C5 0.034(2) 0.033(2) 0.033(2) -0.0004(17) 0.0076(18) 0.0004(18)
C6 0.042(2) 0.035(2) 0.032(2) -0.0002(18) 0.0085(18) 0.0032(19)
C7 0.045(3) 0.045(3) 0.043(3) 0.006(2) -0.003(2) 0.001(2)
C8 0.048(3) 0.050(3) 0.044(3) 0.006(2) -0.002(2) 0.001(2)
C9 0.042(2) 0.043(3) 0.038(2) -0.002(2) 0.0047(19) -0.007(2)
C10 0.038(3) 0.055(3) 0.062(3) -0.001(2) -0.002(2) 0.001(2)
C11 0.039(3) 0.060(3) 0.058(3) -0.001(3) 0.012(2) -0.004(2)
C12 0.044(3) 0.040(3) 0.044(2) -0.002(2) 0.010(2) -0.006(2)
C13 0.039(2) 0.034(2) 0.035(2) -0.0009(18) 0.0063(17) -0.0049(19)
C14 0.037(2) 0.030(2) 0.038(2) 0.0002(18) 0.0030(17) -0.0004(19)
C15 0.034(2) 0.041(3) 0.027(2) 0.0014(18) 0.0046(16) -0.006(2)
C16 0.040(2) 0.033(2) 0.031(2) 0.0018(18) 0.0036(18) -0.0024(19)
C17 0.065(3) 0.034(3) 0.050(3) 0.000(2) 0.017(2) -0.008(2)
C18 0.083(4) 0.047(3) 0.075(4) 0.027(3) 0.023(3) 0.005(3)
C19 0.070(4) 0.051(3) 0.069(3) 0.024(3) 0.011(3) 0.006(3)
C20 0.055(3) 0.044(3) 0.037(2) 0.007(2) 0.007(2) 0.006(2)
C21 0.042(2) 0.029(2) 0.032(2) -0.0022(18) 0.0020(18) -0.0012(18)
C22 0.036(2) 0.030(2) 0.030(2) 0.0001(17) -0.0002(17) 0.0011(18)
C23 0.036(2) 0.037(2) 0.028(2) -0.0014(17) 0.0008(17) -0.0002(19)
C24 0.037(2) 0.046(3) 0.049(3) 0.003(2) 0.005(2) 0.008(2)
C25 0.055(3) 0.046(3) 0.054(3) 0.014(2) 0.004(2) 0.014(2)
C26 0.032(2) 0.045(3) 0.027(2) -0.0006(18) 0.0036(17) 0.001(2)
C27 0.035(2) 0.046(3) 0.039(2) 0.012(2) 0.0100(18) 0.001(2)
C28 0.043(3) 0.053(3) 0.041(2) 0.000(2) 0.0029(19) -0.003(2)
C29 0.042(2) 0.041(3) 0.059(3) 0.006(2) 0.013(2) -0.006(2)
C30 0.072(4) 0.050(3) 0.085(4) -0.006(3) 0.014(3) -0.009(3)
C31 0.042(3) 0.044(3) 0.059(3) 0.009(2) 0.012(2) 0.001(2)
C32 0.051(3) 0.055(3) 0.039(2) 0.012(2) 0.005(2) 0.005(2)
C33 0.035(2) 0.044(3) 0.039(2) 0.006(2) 0.0092(18) 0.004(2)
C34 0.043(2) 0.050(3) 0.035(2) 0.000(2) 0.0066(18) 0.003(2)
C35 0.071(3) 0.064(4) 0.039(3) -0.003(2) -0.001(2) -0.001(3)
C36 0.060(3) 0.060(3) 0.054(3) 0.004(3) 0.026(2) 0.006(3)
C37 0.037(2) 0.044(3) 0.039(2) -0.0092(19) 0.0026(18) -0.003(2)
C38 0.038(2) 0.040(3) 0.044(2) -0.001(2) 0.0046(19) 0.001(2)
C39 0.038(2) 0.046(3) 0.050(3) -0.009(2) 0.008(2) -0.007(2)
C40 0.045(3) 0.038(3) 0.043(2) -0.009(2) -0.002(2) -0.007(2)
C41 0.038(2) 0.042(3) 0.047(2) -0.005(2) -0.0020(19) -0.004(2)
C42 0.036(2) 0.044(3) 0.051(3) -0.008(2) 0.006(2) -0.002(2)
C43 0.055(3) 0.049(3) 0.045(3) -0.008(2) 0.002(2) -0.011(2)
C44 0.067(3) 0.045(3) 0.055(3) 0.005(2) -0.009(3) -0.011(3)
C45 0.056(3) 0.041(3) 0.069(3) -0.002(3) -0.013(3) 0.002(2)
C46 0.042(3) 0.044(3) 0.060(3) -0.009(2) -0.007(2) -0.001(2)

loop_
_atom_type_symbol
_atom_type_description
_atom_type_scat_dispersion_real
_atom_type_scat_dispersion_imag
_atom_type_scat_source
C C 0.0033 0.0016 'International Tables Vol C Tables 4.2.6.8 and 6.1.1.4'
H H 0.0000 0.0000 'International Tables Vol C Tables 4.2.6.8 and 6.1.1.4'
N N 0.0061 0.0033 'International Tables Vol C Tables 4.2.6.8 and 6.1.1.4'
O O 0.0106 0.0060 'International Tables Vol C Tables 4.2.6.8 and 6.1.1.4'

loop_
_geom_angle_atom_site_label_1
_geom_angle_atom_site_label_2
_geom_angle_atom_site_label_3
_geom_angle
C26 O6 C27 117.4(3)
O2 N1 O1 122.6(5)
O2 N1 C1 118.6(5)
O1 N1 C1 118.8(4)
O4 N2 O3 123.2(4)
O4 N2 C12 118.6(4)
O3 N2 C12 118.2(5)
C6 C1 C2 122.3(4)
C6 C1 N1 118.9(4)
C2 C1 N1 118.8(4)
C3 C2 C1 118.2(4)
C3 C2 H2 120.9
C1 C2 H2 120.9
C2 C3 C4 121.1(4)
C2 C3 H3 119.4
C4 C3 H3 119.4
C3 C4 C5 119.7(4)
C3 C4 C7 117.9(4)
C5 C4 C7 122.4(4)
C6 C5 C4 119.3(4)
C6 C5 C15 119.8(4)
C4 C5 C15 120.9(4)
C1 C6 C5 119.4(4)
C1 C6 H6 120.3
C5 C6 H6 120.3
C8 C7 C4 126.6(4)
C7 C8 C9 126.5(4)
C10 C9 C14 119.3(4)
C10 C9 C8 118.0(4)
C14 C9 C8 122.7(4)
C11 C10 C9 121.0(4)
C11 C10 H10 119.5
C9 C10 H10 119.5
C10 C11 C12 118.3(4)
C10 C11 H11 120.9
C12 C11 H11 120.9
C13 C12 C11 122.1(4)
C13 C12 N2 118.9(4)
C11 C12 N2 118.9(4)
C12 C13 C14 119.8(4)
C12 C13 H13 120.1
C14 C13 H13 120.1
C13 C14 C9 119.1(4)
C13 C14 C15 121.0(4)
C9 C14 C15 119.7(3)
C16 C15 C5 124.1(3)
C16 C15 C14 124.0(4)
C5 C15 C14 111.9(3)
C15 C16 C21 123.7(4)
C15 C16 C17 123.1(4)
C21 C16 C17 113.1(4)
C16 C17 C18 108.1(4)
C16 C17 H17A 110.1
C18 C17 H17A 110.1
C16 C17 H17B 110.1
C18 C17 H17B 110.1
H17A C17 H17B 108.4
C19 C18 C17 111.9(4)
C19 C18 H18A 109.2
C17 C18 H18A 109.2
C19 C18 H18B 109.2
C17 C18 H18B 109.2
H18A C18 H18B 107.9
C18 C19 C20 115.3(4)
C18 C19 H19A 108.5
C20 C19 H19A 108.5
C18 C19 H19B 108.5
C20 C19 H19B 108.5
H19A C19 H19B 107.5
C21 C20 C25 118.9(4)
C21 C20 C19 122.1(4)
C25 C20 C19 119.0(4)
C20 C21 C22 118.4(4)
C20 C21 C16 119.3(4)
C22 C21 C16 122.2(4)
C23 C22 C21 121.8(4)
C23 C22 H22 119.1
C21 C22 H22 119.1
C22 C23 C24 119.4(4)
C22 C23 C26 121.3(4)
C24 C23 C26 119.2(4)
C25 C24 C23 119.8(4)
C25 C24 H24 120.1
C23 C24 H24 120.1
C24 C25 C20 121.6(4)
C24 C25 H25 119.2
C20 C25 H25 119.2
O5 C26 O6 123.7(4)
O5 C26 C23 124.0(4)
O6 C26 C23 112.3(3)
O6 C27 C28 105.3(3)
O6 C27 C33 108.7(3)
C28 C27 C33 112.5(4)
O6 C27 H27 110.1
C28 C27 H27 110.1
C33 C27 H27 110.1
C29 C28 C27 114.3(4)
C29 C28 H28A 108.7
C27 C28 H28A 108.7
C29 C28 H28B 108.7
C27 C28 H28B 108.7
H28A C28 H28B 107.6
C31 C29 C28 109.7(4)
C31 C29 C30 112.2(4)
C28 C29 C30 110.4(4)
C31 C29 H29 108.1
C28 C29 H29 108.1
C30 C29 H29 108.1
C29 C30 H30A 109.5
C29 C30 H30B 109.5
H30A C30 H30B 109.5
C29 C30 H30C 109.5
H30A C30 H30C 109.5
H30B C30 H30C 109.5
C29 C31 C32 111.3(4)
C29 C31 H31A 109.4
C32 C31 H31A 109.4
C29 C31 H31B 109.4
C32 C31 H31B 109.4
H31A C31 H31B 108.0
C31 C32 C33 113.3(4)
C31 C32 H32A 108.9
C33 C32 H32A 108.9
C31 C32 H32B 108.9
C33 C32 H32B 108.9
H32A C32 H32B 107.7
C27 C33 C32 106.3(4)
C27 C33 C34 115.9(3)
C32 C33 C34 113.2(3)
C27 C33 H33 107.0
C32 C33 H33 107.0
C34 C33 H33 107.0
C37 C34 C36 111.6(4)
C37 C34 C35 105.8(4)
C36 C34 C35 107.7(4)
C37 C34 C33 111.5(3)
C36 C34 C33 110.7(4)
C35 C34 C33 109.2(4)
C34 C35 H35A 109.5
C34 C35 H35B 109.5
H35A C35 H35B 109.5
C34 C35 H35C 109.5
H35A C35 H35C 109.5
H35B C35 H35C 109.5
C34 C36 H36A 109.5
C34 C36 H36B 109.5
H36A C36 H36B 109.5
C34 C36 H36C 109.5
H36A C36 H36C 109.5
H36B C36 H36C 109.5
C42 C37 C38 117.0(4)
C42 C37 C34 123.6(4)
C38 C37 C34 119.4(4)
C39 C38 C37 121.8(4)
C39 C38 H38 119.1
C37 C38 H38 119.1
C38 C39 C40 121.6(4)
C38 C39 H39 119.2
C40 C39 H39 119.2
C43 C40 C39 123.8(4)
C43 C40 C41 118.1(4)
C39 C40 C41 118.1(4)
C46 C41 C42 123.2(4)
C46 C41 C40 118.7(4)
C42 C41 C40 118.0(4)
C37 C42 C41 123.4(4)
C37 C42 H42 118.3
C41 C42 H42 118.3
C44 C43 C40 121.6(5)
C44 C43 H43 119.2
C40 C43 H43 119.2
C43 C44 C45 119.5(5)
C43 C44 H44 120.3
C45 C44 H44 120.3
C46 C45 C44 120.8(5)
C46 C45 H45 119.6
C44 C45 H45 119.6
C45 C46 C41 121.3(5)
C45 C46 H46 119.4
C41 C46 H46 119.4

loop_
_geom_bond_atom_site_label_1
_geom_bond_atom_site_label_2
_geom_bond_distance
O1 N1 1.229(6)
O2 N1 1.211(6)
O3 N2 1.229(5)
O4 N2 1.213(5)
O5 C26 1.204(5)
O6 C26 1.336(5)
O6 C27 1.477(5)
N1 C1 1.463(6)
N2 C12 1.461(6)
C1 C6 1.375(6)
C1 C2 1.382(7)
C2 C3 1.380(7)
C2 H2 0.9300
C3 C4 1.386(7)
C3 H3 0.9300
C4 C5 1.404(6)
C4 C7 1.475(6)
C5 C6 1.388(6)
C5 C15 1.482(6)
C6 H6 0.9300
C7 C8 1.346(7)
C8 C9 1.473(6)
C9 C10 1.394(6)
C9 C14 1.404(6)
C10 C11 1.371(7)
C10 H10 0.9300
C11 C12 1.386(7)
C11 H11 0.9300
C12 C13 1.364(6)
C13 C14 1.385(6)
C13 H13 0.9300
C14 C15 1.507(5)
C15 C16 1.341(6)
C16 C21 1.485(6)
C16 C17 1.506(6)
C17 C18 1.530(7)
C17 H17A 0.9700
C17 H17B 0.9700
C18 C19 1.490(8)
C18 H18A 0.9700
C18 H18B 0.9700
C19 C20 1.494(7)
C19 H19A 0.9700
C19 H19B 0.9700
C20 C21 1.398(6)
C20 C25 1.416(7)
C21 C22 1.408(6)
C22 C23 1.385(6)
C22 H22 0.9300
C23 C24 1.394(6)
C23 C26 1.494(6)
C24 C25 1.370(7)
C24 H24 0.9300
C25 H25 0.9300
C27 C28 1.518(7)
C27 C33 1.525(6)
C27 H27 0.9800
C28 C29 1.515(7)
C28 H28A 0.9700
C28 H28B 0.9700
C29 C31 1.513(7)
C29 C30 1.517(8)
C29 H29 0.9800
C30 H30A 0.9600
C30 H30B 0.9600
C30 H30C 0.9600
C31 C32 1.524(7)
C31 H31A 0.9700
C31 H31B 0.9700
C32 C33 1.543(6)
C32 H32A 0.9700
C32 H32B 0.9700
C33 C34 1.560(7)
C33 H33 0.9800
C34 C37 1.532(7)
C34 C36 1.542(6)
C34 C35 1.553(6)
C35 H35A 0.9600
C35 H35B 0.9600
C35 H35C 0.9600
C36 H36A 0.9600
C36 H36B 0.9600
C36 H36C 0.9600
C37 C42 1.371(7)
C37 C38 1.425(6)
C38 C39 1.359(7)
C38 H38 0.9300
C39 C40 1.412(7)
C39 H39 0.9300
C40 C43 1.407(7)
C40 C41 1.434(6)
C41 C46 1.401(7)
C41 C42 1.420(7)
C42 H42 0.9300
C43 C44 1.374(7)
C43 H43 0.9300
C44 C45 1.396(7)
C44 H44 0.9300
C45 C46 1.363(7)
C45 H45 0.9300
C46 H46 0.9300
